data_4321704
loop_
_publ_author_name
'Svilen Bobev'
'Slavi C. Sevov'

_publ_contact_author
;
Slavi C. Sevov
Department of Chemistry and Biochemistry
251 Nieuwland Science Hall
University of Notre Dame
Notre Dame, IN 46556-5670
USA
;
_publ_contact_author_email ssevov@nd.edu
_publ_contact_author_fax 'Intl. Code + (219)631-6652'
_publ_contact_author_phone 'Intl. Code + (219)631-5891'
_publ_section_title
;
 Synthesis and Characterization of A3Na10Sn23 (A = Cs, Rb, K) with a New
 Clathrate-Like Structure and of the Chiral Clathrate Rb5Na3Sn25
;
_journal_name_full 'Inorganic Chemistry'
_journal_page_first 5930
_journal_page_last 5937
_journal_paper_doi 10.1021/ic0007714
_journal_volume 39
_journal_year 2000
_chemical_formula_moiety Cs17.40Na60.60Sn138
_chemical_formula_sum 'Cs17.4 Na60.6 Sn138'
_chemical_formula_weight 20085.05
_chemical_melting_point ?
_chemical_name_common Cs17.40Na60.60Sn138
_chemical_name_systematic
; 
 ? 
;
_space_group_IT_number 166
_symmetry_cell_setting trigonal
_symmetry_space_group_name_Hall '-R 3 2"'
_symmetry_space_group_name_H-M 'R -3 m :H'
_atom_sites_solution_hydrogens geom
_atom_sites_solution_primary direct
_atom_sites_solution_secondary difmap
_audit_creation_method SHELXL-97
_cell_angle_alpha 90.00
_cell_angle_beta 90.00
_cell_angle_gamma 120.00
_cell_formula_units_Z 1
_cell_length_a 12.4567(9)
_cell_length_b 12.4567(9)
_cell_length_c 51.533(3)
_cell_measurement_reflns_used 25
_cell_measurement_temperature 293(2)
_cell_measurement_theta_max 15.57
_cell_measurement_theta_min 9.98
_cell_volume 6925.0(8)
_computing_cell_refinement CAD4_(Enraf-Nonius,_1977)
_computing_data_collection CAD4_(Enraf-Nonius,_1977)
_computing_data_reduction SDS_Package_(Enraf-Nonius,_1985)
_computing_molecular_graphics 'SHELXTL (Siemens, 1994)'
_computing_publication_material 'SHELXTL (Siemens, 1994)'
_computing_structure_refinement 'SHELXL-97 (Sheldrick, 1997)'
_computing_structure_solution 'SHELXS-97 (Sheldrick, 1990)'
_diffrn_ambient_temperature 293(2)
_diffrn_measured_fraction_theta_full 0.998
_diffrn_measured_fraction_theta_max 0.998
_diffrn_measurement_device_type Enraf_Nonius_CAD4
_diffrn_measurement_method omega-2theta
_diffrn_radiation_monochromator graphite
_diffrn_radiation_source 'fine-focus sealed tube'
_diffrn_radiation_type MoK\a
_diffrn_radiation_wavelength 0.71073
_diffrn_reflns_av_R_equivalents 0.0308
_diffrn_reflns_av_sigmaI/netI 0.0344
_diffrn_reflns_limit_h_max 15
_diffrn_reflns_limit_h_min 0
_diffrn_reflns_limit_k_max 15
_diffrn_reflns_limit_k_min 0
_diffrn_reflns_limit_l_max 72
_diffrn_reflns_limit_l_min -72
_diffrn_reflns_number 5066
_diffrn_reflns_theta_full 29.96
_diffrn_reflns_theta_max 29.96
_diffrn_reflns_theta_min 2.05
_diffrn_standards_interval_count 200
_diffrn_standards_interval_time 120
_diffrn_standards_number 3
_exptl_absorpt_coefficient_mu 14.534
_exptl_absorpt_correction_T_max 1.000
_exptl_absorpt_correction_T_min 0.533
_exptl_absorpt_correction_type psi-scan
_exptl_absorpt_process_details 'average of five psi-scan reflections'
_exptl_crystal_colour 'gray, metallic luster'
_exptl_crystal_density_diffrn 4.816
_exptl_crystal_density_meas ?
_exptl_crystal_density_method 'not measured'
_exptl_crystal_description bar
_exptl_crystal_F_000 8524
_exptl_crystal_size_max 0.18
_exptl_crystal_size_mid 0.16
_exptl_crystal_size_min 0.10
_refine_diff_density_max 3.834
_refine_diff_density_min -2.334
_refine_diff_density_rms 0.303
_refine_ls_extinction_coef 0.000027(5)
_refine_ls_extinction_expression Fc^*^=kFc[1+0.001xFc^2^\l^3^/sin(2\q)]^-1/4^
_refine_ls_extinction_method SHELXL
_refine_ls_goodness_of_fit_ref 1.068
_refine_ls_hydrogen_treatment mixed
_refine_ls_matrix_type full
_refine_ls_number_parameters 95
_refine_ls_number_reflns 2537
_refine_ls_number_restraints 1
_refine_ls_restrained_S_all 1.069
_refine_ls_R_factor_all 0.0441
_refine_ls_R_factor_gt 0.0364
_refine_ls_shift/su_max 0.000
_refine_ls_shift/su_mean 0.000
_refine_ls_structure_factor_coef Fsqd
_refine_ls_weighting_details 'calc w=1/[\s^2^(Fo^2^)+(0.0333P)^2^+278.4399P] where P=(Fo^2^+2Fc^2^)/3'
_refine_ls_weighting_scheme calc
_refine_ls_wR_factor_gt 0.0846
_refine_ls_wR_factor_ref 0.0881
_reflns_number_gt 2219
_reflns_number_total 2537
_reflns_threshold_expression >2sigma(I)
_cod_data_source_file ic0007714_1.cif
_cod_data_source_block Cs17.40Na60.60Sn138
_cod_depositor_comments
;
The following automatic conversions were performed:

'_chemical_melting_point' value 'not measured' was changed to '?' -
the value is undefined or not given.

Automatic conversion script
Id: cif_fix_values 1673 2011-04-08 12:14:43Z adriana 

The following automatic conversions were performed:

'_exptl_crystal_density_meas' value 'not measured' was changed to '?'
- the value is perceived as not measured.

Automatic conversion script
Id: cif_fix_values 3008 2015-01-20 13:52:24Z robertas 
;
_cod_original_sg_symbol_H-M 'R -3 m'
_cod_original_formula_sum 'Cs17.40 Na60.60 Sn138'
_cod_database_code 4321704

loop_
_symmetry_equiv_pos_as_xyz
'x, y, z'
'-y, x-y, z'
'-x+y, -x, z'
'y, x, -z'
'x-y, -y, -z'
'-x, -x+y, -z'
'x+2/3, y+1/3, z+1/3'
'-y+2/3, x-y+1/3, z+1/3'
'-x+y+2/3, -x+1/3, z+1/3'
'y+2/3, x+1/3, -z+1/3'
'x-y+2/3, -y+1/3, -z+1/3'
'-x+2/3, -x+y+1/3, -z+1/3'
'x+1/3, y+2/3, z+2/3'
'-y+1/3, x-y+2/3, z+2/3'
'-x+y+1/3, -x+2/3, z+2/3'
'y+1/3, x+2/3, -z+2/3'
'x-y+1/3, -y+2/3, -z+2/3'
'-x+1/3, -x+y+2/3, -z+2/3'
'-x, -y, -z'
'y, -x+y, -z'
'x-y, x, -z'
'-y, -x, z'
'-x+y, y, z'
'x, x-y, z'
'-x+2/3, -y+1/3, -z+1/3'
'y+2/3, -x+y+1/3, -z+1/3'
'x-y+2/3, x+1/3, -z+1/3'
'-y+2/3, -x+1/3, z+1/3'
'-x+y+2/3, y+1/3, z+1/3'
'x+2/3, x-y+1/3, z+1/3'
'-x+1/3, -y+2/3, -z+2/3'
'y+1/3, -x+y+2/3, -z+2/3'
'x-y+1/3, x+2/3, -z+2/3'
'-y+1/3, -x+2/3, z+2/3'
'-x+y+1/3, y+2/3, z+2/3'
'x+1/3, x-y+2/3, z+2/3'

loop_
_atom_site_label
_atom_site_type_symbol
_atom_site_fract_x
_atom_site_fract_y
_atom_site_fract_z
_atom_site_U_iso_or_equiv
_atom_site_adp_type
_atom_site_occupancy
_atom_site_symmetry_multiplicity
_atom_site_calc_flag
_atom_site_refinement_flags
_atom_site_disorder_assembly
_atom_site_disorder_group
Sn1 Sn 0.0000 0.0000 0.13874(2) 0.0169(2) Uani 1 6 d S . .
Sn2 Sn 0.0000 0.0000 0.19472(2) 0.0171(2) Uani 1 6 d S . .
Sn3 Sn 0.20009(3) -0.20009(3) 0.166674(12) 0.01484(13) Uani 1 2 d S . .
Sn4 Sn 0.12471(3) -0.12471(3) 0.120203(12) 0.01613(14) Uani 1 2 d S . .
Sn5 Sn 0.33299(4) 0.28405(4) 0.089501(9) 0.01768(12) Uani 1 1 d . . .
Sn6 Sn 0.12461(3) -0.12461(3) 0.213142(13) 0.01622(14) Uani 1 2 d S . .
Sn7 Sn 0.0000 0.0000 0.37393(3) 0.0476(4) Uani 1 6 d S . .
Sn8 Sn 0.41200(9) -0.17600(18) -0.00513(3) 0.0933(7) Uani 0.926(3) 2 d SP . .
Sn9 Sn 0.484(3) -0.2580(14) -0.0055(4) 0.0933(7) Uani 0.074(3) 2 d SP . .
Sn10 Sn 0.07704(10) -0.07704(10) 0.00107(6) 0.0599(6) Uani 0.50 2 d SP . .
Sn11 Sn 0.0000 0.0000 0.04561(9) 0.0561(10) Uani 0.50 6 d SP . .
Cs1 Cs 0.5000 0.0000 0.5000 0.01974(17) Uani 1 4 d S . .
Cs2 Cs 0.0000 0.0000 0.44546(3) 0.0611(5) Uani 1 6 d S . .
Na1 Na 0.4876(4) 0.5124(4) 0.05067(13) 0.0598(17) Uani 1 2 d S . .
Na2 Na 0.1680(5) -0.1680(5) 0.0440(2) 0.094(3) Uani 1 2 d S . .
Cs3 Cs 0.0000 0.0000 0.06855(7) 0.0262(13) Uani 0.262(7) 6 d SP . .
Na3 Na 0.0000 0.0000 0.06855(7) 0.0262(13) Uani 0.238(7) 6 d SP . .
Cs4 Cs 0.0000 0.0000 0.26439(11) 0.054(2) Uani 0.137(9) 6 d SP . .
Na4 Na 0.0000 0.0000 0.26439(11) 0.054(2) Uani 0.863(9) 6 d SP . .
Na5 Na 0.1571(8) -0.1571(8) -0.0315(4) 0.058(4) Uani 0.50 2 d SPD . .
Na51 Na 0.1865(8) -0.1865(8) -0.0342(4) 0.068(5) Uani 0.50 2 d SPD . .

loop_
_atom_site_aniso_label
_atom_site_aniso_U_11
_atom_site_aniso_U_22
_atom_site_aniso_U_33
_atom_site_aniso_U_23
_atom_site_aniso_U_13
_atom_site_aniso_U_12
Sn1 0.0114(3) 0.0114(3) 0.0278(6) 0.000 0.000 0.00569(14)
Sn2 0.0112(3) 0.0112(3) 0.0288(6) 0.000 0.000 0.00562(14)
Sn3 0.01069(19) 0.01069(19) 0.0221(3) -0.00001(10) 0.00001(10) 0.0045(2)
Sn4 0.01239(19) 0.01239(19) 0.0229(3) -0.00023(11) 0.00023(11) 0.0056(2)
Sn5 0.0159(2) 0.0169(2) 0.0196(2) 0.00107(15) 0.00049(15) 0.00776(16)
Sn6 0.01218(19) 0.01218(19) 0.0235(3) 0.00014(11) -0.00014(11) 0.0055(2)
Sn7 0.0575(7) 0.0575(7) 0.0279(8) 0.000 0.000 0.0287(3)
Sn8 0.1338(14) 0.0806(12) 0.0478(8) 0.0201(8) 0.0101(4) 0.0403(6)
Sn9 0.1338(14) 0.0806(12) 0.0478(8) 0.0201(8) 0.0101(4) 0.0403(6)
Sn10 0.0555(10) 0.0555(10) 0.0873(17) -0.0004(5) 0.0004(5) 0.0418(11)
Sn11 0.0521(14) 0.0521(14) 0.064(3) 0.000 0.000 0.0261(7)
Cs1 0.0169(3) 0.0144(3) 0.0271(4) -0.0002(3) -0.00010(14) 0.00718(17)
Cs2 0.0787(8) 0.0787(8) 0.0260(7) 0.000 0.000 0.0393(4)
Na1 0.052(3) 0.052(3) 0.062(4) 0.0037(17) -0.0037(17) 0.017(3)
Na2 0.073(4) 0.073(4) 0.107(7) -0.006(3) 0.006(3) 0.013(5)
Cs3 0.0327(16) 0.0327(16) 0.0132(18) 0.000 0.000 0.0163(8)
Na3 0.0327(16) 0.0327(16) 0.0132(18) 0.000 0.000 0.0163(8)
Cs4 0.066(3) 0.066(3) 0.029(3) 0.000 0.000 0.0330(16)
Na4 0.066(3) 0.066(3) 0.029(3) 0.000 0.000 0.0330(16)
Na5 0.071(7) 0.071(7) 0.044(8) -0.008(4) 0.008(4) 0.044(8)
Na51 0.091(9) 0.091(9) 0.032(8) 0.001(5) -0.001(5) 0.054(11)

loop_
_atom_type_symbol
_atom_type_description
_atom_type_scat_dispersion_real
_atom_type_scat_dispersion_imag
_atom_type_scat_source
Na Na 0.0362 0.0249 'International Tables Vol C Tables 4.2.6.8 and 6.1.1.4'
Sn Sn -0.6537 1.4246 'International Tables Vol C Tables 4.2.6.8 and 6.1.1.4'
Cs Cs -0.3680 2.1192 'International Tables Vol C Tables 4.2.6.8 and 6.1.1.4'

loop_
_geom_angle_atom_site_label_1
_geom_angle_atom_site_label_2
_geom_angle_atom_site_label_3
_geom_angle
_geom_angle_site_symmetry_1
_geom_angle_site_symmetry_3
_geom_angle_publ_flag
Sn4 Sn1 Sn4 109.40(3) 3 2 ?
Sn4 Sn1 Sn4 109.40(3) 3 . ?
Sn4 Sn1 Sn4 109.40(3) 2 . ?
Sn4 Sn1 Sn2 109.54(3) 3 . ?
Sn4 Sn1 Sn2 109.54(3) 2 . ?
Sn4 Sn1 Sn2 109.54(3) . . ?
Sn4 Sn1 Cs3 70.46(3) 3 . ?
Sn4 Sn1 Cs3 70.46(3) 2 . ?
Sn4 Sn1 Cs3 70.46(3) . . ?
Sn2 Sn1 Cs3 180.0 . . ?
Sn4 Sn1 Cs1 71.751(8) 3 15_554 ?
Sn4 Sn1 Cs1 71.750(8) 2 15_554 ?
Sn4 Sn1 Cs1 177.73(4) . 15_554 ?
Sn2 Sn1 Cs1 68.187(17) . 15_554 ?
Cs3 Sn1 Cs1 111.813(17) . 15_554 ?
Sn4 Sn1 Cs1 71.751(8) 3 13_444 ?
Sn4 Sn1 Cs1 177.73(4) 2 13_444 ?
Sn4 Sn1 Cs1 71.750(8) . 13_444 ?
Sn2 Sn1 Cs1 68.187(17) . 13_444 ?
Cs3 Sn1 Cs1 111.813(17) . 13_444 ?
Cs1 Sn1 Cs1 107.032(18) 15_554 13_444 ?
Sn4 Sn1 Cs1 177.73(4) 3 14_544 ?
Sn4 Sn1 Cs1 71.751(8) 2 14_544 ?
Sn4 Sn1 Cs1 71.750(8) . 14_544 ?
Sn2 Sn1 Cs1 68.187(17) . 14_544 ?
Cs3 Sn1 Cs1 111.813(17) . 14_544 ?
Cs1 Sn1 Cs1 107.032(18) 15_554 14_544 ?
Cs1 Sn1 Cs1 107.031(18) 13_444 14_544 ?
Sn6 Sn2 Sn6 109.49(3) . 3 ?
Sn6 Sn2 Sn6 109.49(3) . 2 ?
Sn6 Sn2 Sn6 109.49(3) 3 2 ?
Sn6 Sn2 Sn1 109.45(3) . . ?
Sn6 Sn2 Sn1 109.45(3) 3 . ?
Sn6 Sn2 Sn1 109.45(3) 2 . ?
Sn6 Sn2 Cs4 70.55(3) . . ?
Sn6 Sn2 Cs4 70.55(3) 3 . ?
Sn6 Sn2 Cs4 70.55(3) 2 . ?
Sn1 Sn2 Cs4 180.0 . . ?
Sn6 Sn2 Cs1 177.55(4) . 15_554 ?
Sn6 Sn2 Cs1 71.747(8) 3 15_554 ?
Sn6 Sn2 Cs1 71.747(8) 2 15_554 ?
Sn1 Sn2 Cs1 68.099(17) . 15_554 ?
Cs4 Sn2 Cs1 111.901(17) . 15_554 ?
Sn6 Sn2 Cs1 71.745(8) . 13_444 ?
Sn6 Sn2 Cs1 71.748(8) 3 13_444 ?
Sn6 Sn2 Cs1 177.55(4) 2 13_444 ?
Sn1 Sn2 Cs1 68.099(17) . 13_444 ?
Cs4 Sn2 Cs1 111.901(17) . 13_444 ?
Cs1 Sn2 Cs1 106.936(18) 15_554 13_444 ?
Sn6 Sn2 Cs1 71.745(8) . 14_544 ?
Sn6 Sn2 Cs1 177.55(4) 3 14_544 ?
Sn6 Sn2 Cs1 71.748(8) 2 14_544 ?
Sn1 Sn2 Cs1 68.099(17) . 14_544 ?
Cs4 Sn2 Cs1 111.901(17) . 14_544 ?
Cs1 Sn2 Cs1 106.936(18) 15_554 14_544 ?
Cs1 Sn2 Cs1 106.935(18) 13_444 14_544 ?
Sn3 Sn3 Sn3 120.0 27_445 26 ?
Sn3 Sn3 Sn4 106.31(3) 27_445 . ?
Sn3 Sn3 Sn4 106.31(3) 26 . ?
Sn3 Sn3 Sn6 106.34(3) 27_445 . ?
Sn3 Sn3 Sn6 106.34(3) 26 . ?
Sn4 Sn3 Sn6 111.60(3) . . ?
Sn3 Sn3 Cs1 68.968(6) 27_445 13_444 ?
Sn3 Sn3 Cs1 171.029(6) 26 13_444 ?
Sn4 Sn3 Cs1 69.304(11) . 13_444 ?
Sn6 Sn3 Cs1 69.292(12) . 13_444 ?
Sn3 Sn3 Cs1 171.029(6) 27_445 14_544 ?
Sn3 Sn3 Cs1 68.968(6) 26 14_544 ?
Sn4 Sn3 Cs1 69.304(11) . 14_544 ?
Sn6 Sn3 Cs1 69.292(11) . 14_544 ?
Cs1 Sn3 Cs1 102.061(13) 13_444 14_544 ?
Sn3 Sn3 Cs2 69.056(18) 27_445 31_545 ?
Sn3 Sn3 Cs2 69.056(18) 26 31_545 ?
Sn4 Sn3 Cs2 168.53(3) . 31_545 ?
Sn6 Sn3 Cs2 79.87(3) . 31_545 ?
Cs1 Sn3 Cs2 116.732(13) 13_444 31_545 ?
Cs1 Sn3 Cs2 116.732(13) 14_544 31_545 ?
Sn3 Sn3 Cs2 69.048(18) 27_445 13_544 ?
Sn3 Sn3 Cs2 69.048(18) 26 13_544 ?
Sn4 Sn3 Cs2 79.83(3) . 13_544 ?
Sn6 Sn3 Cs2 168.57(3) . 13_544 ?
Cs1 Sn3 Cs2 116.720(13) 13_444 13_544 ?
Cs1 Sn3 Cs2 116.719(13) 14_544 13_544 ?
Cs2 Sn3 Cs2 88.70(4) 31_545 13_544 ?
Sn1 Sn4 Sn5 107.81(2) . 3 ?
Sn1 Sn4 Sn5 107.81(2) . 24 ?
Sn5 Sn4 Sn5 111.31(3) 3 24 ?
Sn1 Sn4 Sn3 104.64(3) . . ?
Sn5 Sn4 Sn3 112.422(17) 3 . ?
Sn5 Sn4 Sn3 112.422(17) 24 . ?
Sn1 Sn4 Cs3 64.24(5) . . ?
Sn5 Sn4 Cs3 72.90(2) 3 . ?
Sn5 Sn4 Cs3 72.90(2) 24 . ?
Sn3 Sn4 Cs3 168.87(5) . . ?
Sn1 Sn4 Cs1 65.941(15) . 13_444 ?
Sn5 Sn4 Cs1 73.552(10) 3 13_444 ?
Sn5 Sn4 Cs1 173.40(2) 24 13_444 ?
Sn3 Sn4 Cs1 68.457(13) . 13_444 ?
Cs3 Sn4 Cs1 105.10(3) . 13_444 ?
Sn1 Sn4 Cs1 65.941(15) . 14_544 ?
Sn5 Sn4 Cs1 173.40(2) 3 14_544 ?
Sn5 Sn4 Cs1 73.551(11) 24 14_544 ?
Sn3 Sn4 Cs1 68.457(13) . 14_544 ?
Cs3 Sn4 Cs1 105.10(3) . 14_544 ?
Cs1 Sn4 Cs1 101.258(15) 13_444 14_544 ?
Sn1 Sn4 Cs2 165.74(4) . 13_544 ?
Sn5 Sn4 Cs2 79.652(19) 3 13_544 ?
Sn5 Sn4 Cs2 79.652(19) 24 13_544 ?
Sn3 Sn4 Cs2 61.10(3) . 13_544 ?
Cs3 Sn4 Cs2 130.03(5) . 13_544 ?
Cs1 Sn4 Cs2 105.984(16) 13_444 13_544 ?
Cs1 Sn4 Cs2 105.983(16) 14_544 13_544 ?
Sn4 Sn5 Sn6 102.62(2) 2 25 ?
Sn4 Sn5 Sn5 107.488(14) 2 24 ?
Sn6 Sn5 Sn5 107.411(14) 25 24 ?
Sn4 Sn5 Na1 124.82(14) 2 . ?
Sn6 Sn5 Na1 76.14(9) 25 . ?
Sn5 Sn5 Na1 125.83(14) 24 . ?
Sn4 Sn5 Na51 136.4(3) 2 21 ?
Sn6 Sn5 Na51 120.9(3) 25 21 ?
Sn5 Sn5 Na51 63.05(15) 24 21 ?
Na1 Sn5 Na51 69.3(2) . 21 ?
Sn4 Sn5 Na5 125.2(3) 2 21 ?
Sn6 Sn5 Na5 132.1(3) 25 21 ?
Sn5 Sn5 Na5 63.95(15) 24 21 ?
Na1 Sn5 Na5 74.4(3) . 21 ?
Na51 Sn5 Na5 11.2(3) 21 21 ?
Sn4 Sn5 Na2 79.74(12) 2 2 ?
Sn6 Sn5 Na2 129.94(19) 25 2 ?
Sn5 Sn5 Na2 119.63(19) 24 2 ?
Na1 Sn5 Na2 63.40(18) . 2 ?
Na51 Sn5 Na2 71.6(3) 21 2 ?
Na5 Sn5 Na2 64.2(2) 21 2 ?
Sn4 Sn5 Cs3 63.95(4) 2 . ?
Sn6 Sn5 Cs3 162.30(5) 25 . ?
Sn5 Sn5 Cs3 68.676(8) 24 . ?
Na1 Sn5 Cs3 120.60(10) . . ?
Na51 Sn5 Cs3 73.6(3) 21 . ?
Na5 Sn5 Cs3 63.0(3) 21 . ?
Na2 Sn5 Cs3 61.66(18) 2 . ?
Sn4 Sn5 Cs4 161.91(8) 2 25 ?
Sn6 Sn5 Cs4 63.56(6) 25 25 ?
Sn5 Sn5 Cs4 68.682(10) 24 25 ?
Na1 Sn5 Cs4 65.48(14) . 25 ?
Na51 Sn5 Cs4 58.9(3) 21 25 ?
Na5 Sn5 Cs4 70.1(3) 21 25 ?
Na2 Sn5 Cs4 117.86(14) 2 25 ?
Cs3 Sn5 Cs4 126.48(5) . 25 ?
Sn4 Sn5 Cs1 65.746(14) 2 14_544 ?
Sn6 Sn5 Cs1 65.707(14) 25 14_544 ?
Sn5 Sn5 Cs1 69.782(6) 24 14_544 ?
Na1 Sn5 Cs1 141.83(9) . 14_544 ?
Na51 Sn5 Cs1 132.09(16) 21 14_544 ?
Na5 Sn5 Cs1 133.58(16) 21 14_544 ?
Na2 Sn5 Cs1 145.19(12) 2 14_544 ?
Cs3 Sn5 Cs1 97.28(5) . 14_544 ?
Cs4 Sn5 Cs1 96.91(8) 25 14_544 ?
Sn2 Sn6 Sn5 107.84(2) . 10_445 ?
Sn2 Sn6 Sn5 107.84(2) . 25 ?
Sn5 Sn6 Sn5 111.41(3) 10_445 25 ?
Sn2 Sn6 Sn3 104.77(3) . . ?
Sn5 Sn6 Sn3 112.280(17) 10_445 . ?
Sn5 Sn6 Sn3 112.280(17) 25 . ?
Sn2 Sn6 Cs4 63.94(7) . . ?
Sn5 Sn6 Cs4 73.13(4) 10_445 . ?
Sn5 Sn6 Cs4 73.13(4) 25 . ?
Sn3 Sn6 Cs4 168.71(7) . . ?
Sn2 Sn6 Cs1 66.021(15) . 13_444 ?
Sn5 Sn6 Cs1 73.509(10) 10_445 13_444 ?
Sn5 Sn6 Cs1 173.46(2) 25 13_444 ?
Sn3 Sn6 Cs1 68.449(13) . 13_444 ?
Cs4 Sn6 Cs1 105.01(4) . 13_444 ?
Sn2 Sn6 Cs1 66.021(15) . 14_544 ?
Sn5 Sn6 Cs1 173.46(2) 10_445 14_544 ?
Sn5 Sn6 Cs1 73.508(10) 25 14_544 ?
Sn3 Sn6 Cs1 68.450(13) . 14_544 ?
Cs4 Sn6 Cs1 105.01(4) . 14_544 ?
Cs1 Sn6 Cs1 101.262(15) 13_444 14_544 ?
Sn2 Sn6 Cs2 165.82(4) . 31_545 ?
Sn5 Sn6 Cs2 79.561(18) 10_445 31_545 ?
Sn5 Sn6 Cs2 79.561(18) 25 31_545 ?
Sn3 Sn6 Cs2 61.05(3) . 31_545 ?
Cs4 Sn6 Cs2 130.24(7) . 31_545 ?
Cs1 Sn6 Cs2 105.945(16) 13_444 31_545 ?
Cs1 Sn6 Cs2 105.945(16) 14_544 31_545 ?
Sn9 Sn7 Sn9 58.6(9) 9 7_455 ?
Sn9 Sn7 Sn9 58.6(9) 9 8_445 ?
Sn9 Sn7 Sn9 58.6(9) 7_455 8_445 ?
Sn9 Sn7 Sn8 33.4(2) 9 9 ?
Sn9 Sn7 Sn8 33.4(2) 7_455 9 ?
Sn9 Sn7 Sn8 70.2(6) 8_445 9 ?
Sn9 Sn7 Sn8 33.4(2) 9 8_445 ?
Sn9 Sn7 Sn8 70.2(6) 7_455 8_445 ?
Sn9 Sn7 Sn8 33.4(2) 8_445 8_445 ?
Sn8 Sn7 Sn8 60.82(7) 9 8_445 ?
Sn9 Sn7 Sn8 70.2(6) 9 7_455 ?
Sn9 Sn7 Sn8 33.4(2) 7_455 7_455 ?
Sn9 Sn7 Sn8 33.4(2) 8_445 7_455 ?
Sn8 Sn7 Sn8 60.82(7) 9 7_455 ?
Sn8 Sn7 Sn8 60.82(7) 8_445 7_455 ?
Sn9 Sn7 Na1 81.3(3) 9 7_445 ?
Sn9 Sn7 Na1 81.3(3) 7_455 7_445 ?
Sn9 Sn7 Na1 133.3(6) 8_445 7_445 ?
Sn8 Sn7 Na1 63.10(13) 9 7_445 ?
Sn8 Sn7 Na1 114.45(11) 8_445 7_445 ?
Sn8 Sn7 Na1 114.45(11) 7_455 7_445 ?
Sn9 Sn7 Na1 81.3(3) 9 9_455 ?
Sn9 Sn7 Na1 133.3(6) 7_455 9_455 ?
Sn9 Sn7 Na1 81.3(3) 8_445 9_455 ?
Sn8 Sn7 Na1 114.44(11) 9 9_455 ?
Sn8 Sn7 Na1 63.09(13) 8_445 9_455 ?
Sn8 Sn7 Na1 114.44(11) 7_455 9_455 ?
Na1 Sn7 Na1 117.67(6) 7_445 9_455 ?
Sn9 Sn7 Na1 133.3(6) 9 8 ?
Sn9 Sn7 Na1 81.3(3) 7_455 8 ?
Sn9 Sn7 Na1 81.3(3) 8_445 8 ?
Sn8 Sn7 Na1 114.44(11) 9 8 ?
Sn8 Sn7 Na1 114.44(11) 8_445 8 ?
Sn8 Sn7 Na1 63.09(13) 7_455 8 ?
Na1 Sn7 Na1 117.67(6) 7_445 8 ?
Na1 Sn7 Na1 117.67(6) 9_455 8 ?
Sn9 Sn7 Na2 58.4(6) 9 8_445 ?
Sn9 Sn7 Na2 108.8(3) 7_455 8_445 ?
Sn9 Sn7 Na2 108.8(3) 8_445 8_445 ?
Sn8 Sn7 Na2 75.39(14) 9 8_445 ?
Sn8 Sn7 Na2 75.39(14) 8_445 8_445 ?
Sn8 Sn7 Na2 128.58(18) 7_455 8_445 ?
Na1 Sn7 Na2 59.94(3) 7_445 8_445 ?
Na1 Sn7 Na2 59.94(3) 9_455 8_445 ?
Na1 Sn7 Na2 168.3(2) 8 8_445 ?
Sn9 Sn7 Na2 108.8(3) 9 9 ?
Sn9 Sn7 Na2 58.4(6) 7_455 9 ?
Sn9 Sn7 Na2 108.8(3) 8_445 9 ?
Sn8 Sn7 Na2 75.39(14) 9 9 ?
Sn8 Sn7 Na2 128.57(18) 8_445 9 ?
Sn8 Sn7 Na2 75.39(14) 7_455 9 ?
Na1 Sn7 Na2 59.94(2) 7_445 9 ?
Na1 Sn7 Na2 168.3(2) 9_455 9 ?
Na1 Sn7 Na2 59.94(3) 8 9 ?
Na2 Sn7 Na2 119.76(3) 8_445 9 ?
Sn9 Sn7 Na2 108.8(3) 9 7_455 ?
Sn9 Sn7 Na2 108.8(3) 7_455 7_455 ?
Sn9 Sn7 Na2 58.4(6) 8_445 7_455 ?
Sn8 Sn7 Na2 128.57(18) 9 7_455 ?
Sn8 Sn7 Na2 75.39(14) 8_445 7_455 ?
Sn8 Sn7 Na2 75.39(14) 7_455 7_455 ?
Na1 Sn7 Na2 168.3(2) 7_445 7_455 ?
Na1 Sn7 Na2 59.93(3) 9_455 7_455 ?
Na1 Sn7 Na2 59.93(3) 8 7_455 ?
Na2 Sn7 Na2 119.76(3) 8_445 7_455 ?
Na2 Sn7 Na2 119.76(3) 9 7_455 ?
Sn9 Sn8 Sn9 115.8(18) 2_545 . ?
Sn9 Sn8 Sn7 72.4(7) 2_545 13_544 ?
Sn9 Sn8 Sn7 72.4(7) . 13_544 ?
Sn9 Sn8 Sn8 87.9(9) 2_545 3_655 ?
Sn9 Sn8 Sn8 27.9(9) . 3_655 ?
Sn7 Sn8 Sn8 59.59(4) 13_544 3_655 ?
Sn9 Sn8 Sn8 27.9(9) 2_545 2_545 ?
Sn9 Sn8 Sn8 87.9(9) . 2_545 ?
Sn7 Sn8 Sn8 59.59(3) 13_544 2_545 ?
Sn8 Sn8 Sn8 60.0 3_655 2_545 ?
Sn9 Sn8 Na51 135.9(9) 2_545 3_655 ?
Sn9 Sn8 Na51 39.9(8) . 3_655 ?
Sn7 Sn8 Na51 111.6(2) 13_544 3_655 ?
Sn8 Sn8 Na51 61.98(16) 3_655 3_655 ?
Sn8 Sn8 Na51 114.0(2) 2_545 3_655 ?
Sn9 Sn8 Na51 39.9(8) 2_545 . ?
Sn9 Sn8 Na51 135.9(9) . . ?
Sn7 Sn8 Na51 111.6(2) 13_544 . ?
Sn8 Sn8 Na51 114.0(2) 3_655 . ?
Sn8 Sn8 Na51 61.98(16) 2_545 . ?
Na51 Sn8 Na51 122.5(7) 3_655 . ?
Sn9 Sn8 Na1 110.6(7) 2_545 20 ?
Sn9 Sn8 Na1 110.6(7) . 20 ?
Sn7 Sn8 Na1 173.07(15) 13_544 20 ?
Sn8 Sn8 Na1 125.97(10) 3_655 20 ?
Sn8 Sn8 Na1 125.97(10) 2_545 20 ?
Na51 Sn8 Na1 70.9(2) 3_655 20 ?
Na51 Sn8 Na1 70.9(2) . 20 ?
Sn9 Sn8 Na1 105.8(7) 2_545 2_655 ?
Sn9 Sn8 Na1 105.8(7) . 2_655 ?
Sn7 Sn8 Na1 65.34(14) 13_544 2_655 ?
Sn8 Sn8 Na1 115.31(11) 3_655 2_655 ?
Sn8 Sn8 Na1 115.30(11) 2_545 2_655 ?
Na51 Sn8 Na1 115.8(3) 3_655 2_655 ?
Na51 Sn8 Na1 115.8(3) . 2_655 ?
Na1 Sn8 Na1 107.72(16) 20 2_655 ?
Sn9 Sn8 Na5 143.9(9) 2_545 3_655 ?
Sn9 Sn8 Na5 40.9(8) . 3_655 ?
Sn7 Sn8 Na5 110.0(2) 13_544 3_655 ?
Sn8 Sn8 Na5 65.67(13) 3_655 3_655 ?
Sn8 Sn8 Na5 120.72(14) 2_545 3_655 ?
Na51 Sn8 Na5 8.2(4) 3_655 3_655 ?
Na51 Sn8 Na5 128.9(4) . 3_655 ?
Na1 Sn8 Na5 71.4(2) 20 3_655 ?
Na1 Sn8 Na5 107.7(3) 2_655 3_655 ?
Sn9 Sn8 Na5 41.0(8) 2_545 . ?
Sn9 Sn8 Na5 143.9(9) . . ?
Sn7 Sn8 Na5 110.0(2) 13_544 . ?
Sn8 Sn8 Na5 120.72(14) 3_655 . ?
Sn8 Sn8 Na5 65.67(13) 2_545 . ?
Na51 Sn8 Na5 128.9(4) 3_655 . ?
Na51 Sn8 Na5 8.2(4) . . ?
Na1 Sn8 Na5 71.4(2) 20 . ?
Na1 Sn8 Na5 107.7(3) 2_655 . ?
Na5 Sn8 Na5 134.7(6) 3_655 . ?
Sn9 Sn8 Na4 75.3(7) 2_545 13_544 ?
Sn9 Sn8 Na4 75.3(7) . 13_544 ?
Sn7 Sn8 Na4 116.94(8) 13_544 13_544 ?
Sn8 Sn8 Na4 66.60(4) 3_655 13_544 ?
Sn8 Sn8 Na4 66.60(4) 2_545 13_544 ?
Na51 Sn8 Na4 63.7(3) 3_655 13_544 ?
Na51 Sn8 Na4 63.7(3) . 13_544 ?
Na1 Sn8 Na4 70.00(14) 20 13_544 ?
Na1 Sn8 Na4 177.72(15) 2_655 13_544 ?
Na5 Sn8 Na4 71.8(3) 3_655 13_544 ?
Na5 Sn8 Na4 71.8(3) . 13_544 ?
Sn8 Sn9 Sn8 124.2(18) 3_655 . ?
Sn8 Sn9 Na51 110.2(7) 3_655 3_655 ?
Sn8 Sn9 Na51 110.2(7) . 3_655 ?
Sn8 Sn9 Na5 113.8(8) 3_655 3_655 ?
Sn8 Sn9 Na5 113.8(8) . 3_655 ?
Na51 Sn9 Na5 12.2(6) 3_655 3_655 ?
Sn8 Sn9 Sn9 32.1(9) 3_655 3_655 ?
Sn8 Sn9 Sn9 92.1(9) . 3_655 ?
Na51 Sn9 Sn9 128.6(6) 3_655 3_655 ?
Na5 Sn9 Sn9 137.5(4) 3_655 3_655 ?
Sn8 Sn9 Sn9 92.1(9) 3_655 2_545 ?
Sn8 Sn9 Sn9 32.1(9) . 2_545 ?
Na51 Sn9 Sn9 128.6(6) 3_655 2_545 ?
Na5 Sn9 Sn9 137.5(4) 3_655 2_545 ?
Sn9 Sn9 Sn9 59.999(2) 3_655 2_545 ?
Sn8 Sn9 Sn7 74.1(8) 3_655 13_544 ?
Sn8 Sn9 Sn7 74.1(8) . 13_544 ?
Na51 Sn9 Sn7 168.3(13) 3_655 13_544 ?
Na5 Sn9 Sn7 156.1(11) 3_655 13_544 ?
Sn9 Sn9 Sn7 60.7(4) 3_655 13_544 ?
Sn9 Sn9 Sn7 60.7(4) 2_545 13_544 ?
Sn8 Sn9 Na2 105.9(7) 3_655 3_655 ?
Sn8 Sn9 Na2 105.9(7) . 3_655 ?
Na51 Sn9 Na2 96.6(11) 3_655 3_655 ?
Na5 Sn9 Na2 84.4(9) 3_655 3_655 ?
Sn9 Sn9 Na2 121.6(4) 3_655 3_655 ?
Sn9 Sn9 Na2 121.6(4) 2_545 3_655 ?
Sn7 Sn9 Na2 71.7(5) 13_544 3_655 ?
Sn8 Sn9 Cs4 78.6(8) 3_655 13_544 ?
Sn8 Sn9 Cs4 78.6(8) . 13_544 ?
Na51 Sn9 Cs4 72.5(7) 3_655 13_544 ?
Na5 Sn9 Cs4 84.8(6) 3_655 13_544 ?
Sn9 Sn9 Cs4 67.3(4) 3_655 13_544 ?
Sn9 Sn9 Cs4 67.3(4) 2_545 13_544 ?
Sn7 Sn9 Cs4 119.2(9) 13_544 13_544 ?
Na2 Sn9 Cs4 169.1(9) 3_655 13_544 ?
Sn8 Sn9 Na4 78.6(8) 3_655 13_544 ?
Sn8 Sn9 Na4 78.6(8) . 13_544 ?
Na51 Sn9 Na4 72.5(7) 3_655 13_544 ?
Na5 Sn9 Na4 84.8(6) 3_655 13_544 ?
Sn9 Sn9 Na4 67.3(4) 3_655 13_544 ?
Sn9 Sn9 Na4 67.3(4) 2_545 13_544 ?
Sn7 Sn9 Na4 119.2(9) 13_544 13_544 ?
Na2 Sn9 Na4 169.1(9) 3_655 13_544 ?
Cs4 Sn9 Na4 0.00(8) 13_544 13_544 ?
Sn10 Sn10 Sn10 119.57(5) 20 21 ?
Sn10 Sn10 Na5 108.2(3) 20 . ?
Sn10 Sn10 Na5 108.2(3) 21 . ?
Sn10 Sn10 Sn11 76.16(16) 20 . ?
Sn10 Sn10 Sn11 76.16(16) 21 . ?
Na5 Sn10 Sn11 170.1(5) . . ?
Sn10 Sn10 Sn10 30.22(2) 20 3 ?
Sn10 Sn10 Sn10 90.0 21 3 ?
Na5 Sn10 Sn10 128.4(4) . 3 ?
Sn11 Sn10 Sn10 59.47(6) . 3 ?
Sn10 Sn10 Sn10 90.0 20 2 ?
Sn10 Sn10 Sn10 30.22(2) 21 2 ?
Na5 Sn10 Sn10 128.4(4) . 2 ?
Sn11 Sn10 Sn10 59.47(6) . 2 ?
Sn10 Sn10 Sn10 60.0 3 2 ?
Sn10 Sn10 Sn11 70.25(16) 20 19 ?
Sn10 Sn10 Sn11 70.25(16) 21 19 ?
Na5 Sn10 Sn11 80.5(5) . 19 ?
Sn11 Sn10 Sn11 109.44(13) . 19 ?
Sn10 Sn10 Sn11 60.51(6) 3 19 ?
Sn10 Sn10 Sn11 60.51(6) 2 19 ?
Sn10 Sn10 Na2 112.36(19) 20 . ?
Sn10 Sn10 Na2 112.36(19) 21 . ?
Na5 Sn10 Na2 92.6(5) . . ?
Sn11 Sn10 Na2 77.5(2) . . ?
Sn10 Sn10 Na2 125.08(16) 3 . ?
Sn10 Sn10 Na2 125.08(16) 2 . ?
Sn11 Sn10 Na2 173.1(2) 19 . ?
Sn10 Sn10 Na51 110.8(2) 20 . ?
Sn10 Sn10 Na51 110.8(2) 21 . ?
Na5 Sn10 Na51 6.6(7) . . ?
Sn11 Sn10 Na51 163.5(4) . . ?
Sn10 Sn10 Na51 133.3(3) 3 . ?
Sn10 Sn10 Na51 133.3(3) 2 . ?
Sn11 Sn10 Na51 87.0(4) 19 . ?
Na2 Sn10 Na51 86.0(4) . . ?
Sn10 Sn10 Na5 43.4(2) 20 20 ?
Sn10 Sn10 Na5 142.9(3) 21 20 ?
Na5 Sn10 Na5 108.8(5) . 20 ?
Sn11 Sn10 Na5 67.9(3) . 20 ?
Sn10 Sn10 Na5 64.38(12) 3 20 ?
Sn10 Sn10 Na5 116.7(2) 2 20 ?
Sn11 Sn10 Na5 113.2(2) 19 20 ?
Na2 Sn10 Na5 69.0(2) . 20 ?
Na51 Sn10 Na5 106.3(3) . 20 ?
Sn10 Sn10 Na5 142.9(3) 20 21 ?
Sn10 Sn10 Na5 43.4(2) 21 21 ?
Na5 Sn10 Na5 108.8(5) . 21 ?
Sn11 Sn10 Na5 67.9(3) . 21 ?
Sn10 Sn10 Na5 116.7(2) 3 21 ?
Sn10 Sn10 Na5 64.38(12) 2 21 ?
Sn11 Sn10 Na5 113.2(2) 19 21 ?
Na2 Sn10 Na5 69.0(2) . 21 ?
Na51 Sn10 Na5 106.3(3) . 21 ?
Na5 Sn10 Na5 123.7(7) 20 21 ?
Sn10 Sn10 Cs3 81.04(18) 20 . ?
Sn10 Sn10 Cs3 81.04(18) 21 . ?
Na5 Sn10 Cs3 159.7(5) . . ?
Sn11 Sn10 Cs3 10.36(6) . . ?
Sn10 Sn10 Cs3 68.07(3) 3 . ?
Sn10 Sn10 Cs3 68.07(3) 2 . ?
Sn11 Sn10 Cs3 119.80(9) 19 . ?
Na2 Sn10 Cs3 67.1(2) . . ?
Na51 Sn10 Cs3 153.2(4) . . ?
Na5 Sn10 Cs3 65.1(4) 20 . ?
Na5 Sn10 Cs3 65.1(4) 21 . ?
Cs3 Sn11 Sn10 144.09(7) . 3 ?
Cs3 Sn11 Sn10 144.09(7) . 2 ?
Sn10 Sn11 Sn10 61.06(12) 3 2 ?
Cs3 Sn11 Sn10 144.09(7) . . ?
Sn10 Sn11 Sn10 61.06(12) 3 . ?
Sn10 Sn11 Sn10 61.06(12) 2 . ?
Cs3 Sn11 Sn10 145.35(7) . 20 ?
Sn10 Sn11 Sn10 33.59(5) 3 20 ?
Sn10 Sn11 Sn10 70.56(13) 2 20 ?
Sn10 Sn11 Sn10 33.59(5) . 20 ?
Cs3 Sn11 Sn10 145.35(7) . 21 ?
Sn10 Sn11 Sn10 70.56(13) 3 21 ?
Sn10 Sn11 Sn10 33.59(5) 2 21 ?
Sn10 Sn11 Sn10 33.59(5) . 21 ?
Sn10 Sn11 Sn10 58.99(12) 20 21 ?
Cs3 Sn11 Sn10 145.35(7) . 19 ?
Sn10 Sn11 Sn10 33.59(5) 3 19 ?
Sn10 Sn11 Sn10 33.59(5) 2 19 ?
Sn10 Sn11 Sn10 70.56(13) . 19 ?
Sn10 Sn11 Sn10 58.99(12) 20 19 ?
Sn10 Sn11 Sn10 58.99(12) 21 19 ?
Cs3 Sn11 Na5 102.1(3) . 20 ?
Sn10 Sn11 Na5 62.8(3) 3 20 ?
Sn10 Sn11 Na5 113.8(3) 2 20 ?
Sn10 Sn11 Na5 62.8(3) . 20 ?
Sn10 Sn11 Na5 43.3(3) 20 20 ?
Sn10 Sn11 Na5 96.1(3) 21 20 ?
Sn10 Sn11 Na5 96.1(3) 19 20 ?
Cs3 Sn11 Na5 102.1(3) . 21 ?
Sn10 Sn11 Na5 113.8(3) 3 21 ?
Sn10 Sn11 Na5 62.8(3) 2 21 ?
Sn10 Sn11 Na5 62.8(3) . 21 ?
Sn10 Sn11 Na5 96.1(3) 20 21 ?
Sn10 Sn11 Na5 43.3(3) 21 21 ?
Sn10 Sn11 Na5 96.1(3) 19 21 ?
Na5 Sn11 Na5 115.7(2) 20 21 ?
Cs3 Sn11 Na5 102.1(3) . 19 ?
Sn10 Sn11 Na5 62.8(3) 3 19 ?
Sn10 Sn11 Na5 62.8(3) 2 19 ?
Sn10 Sn11 Na5 113.8(3) . 19 ?
Sn10 Sn11 Na5 96.1(3) 20 19 ?
Sn10 Sn11 Na5 96.1(3) 21 19 ?
Sn10 Sn11 Na5 43.3(3) 19 19 ?
Na5 Sn11 Na5 115.7(2) 20 19 ?
Na5 Sn11 Na5 115.7(2) 21 19 ?
Cs3 Sn11 Na2 91.33(18) . . ?
Sn10 Sn11 Na2 105.93(16) 3 . ?
Sn10 Sn11 Na2 105.93(16) 2 . ?
Sn10 Sn11 Na2 52.76(17) . . ?
Sn10 Sn11 Na2 72.35(14) 20 . ?
Sn10 Sn11 Na2 72.35(14) 21 . ?
Sn10 Sn11 Na2 123.3(2) 19 . ?
Na5 Sn11 Na2 60.42(5) 20 . ?
Na5 Sn11 Na2 60.42(5) 21 . ?
Na5 Sn11 Na2 166.6(4) 19 . ?
Sn1 Cs1 Sn1 180.0 7 31_545 ?
Sn1 Cs1 Sn2 136.29(2) 7 31_545 ?
Sn1 Cs1 Sn2 43.71(2) 31_545 31_545 ?
Sn1 Cs1 Sn2 43.71(2) 7 7 ?
Sn1 Cs1 Sn2 136.28(2) 31_545 7 ?
Sn2 Cs1 Sn2 180.0 31_545 7 ?
Sn1 Cs1 Sn3 70.541(7) 7 7 ?
Sn1 Cs1 Sn3 109.459(7) 31_545 7 ?
Sn2 Cs1 Sn3 109.452(7) 31_545 7 ?
Sn2 Cs1 Sn3 70.549(7) 7 7 ?
Sn1 Cs1 Sn3 109.460(7) 7 31_545 ?
Sn1 Cs1 Sn3 70.540(7) 31_545 31_545 ?
Sn2 Cs1 Sn3 70.550(7) 31_545 31_545 ?
Sn2 Cs1 Sn3 109.449(7) 7 31_545 ?
Sn3 Cs1 Sn3 180.0 7 31_545 ?
Sn1 Cs1 Sn3 109.461(7) 7 33_545 ?
Sn1 Cs1 Sn3 70.539(7) 31_545 33_545 ?
Sn2 Cs1 Sn3 70.549(7) 31_545 33_545 ?
Sn2 Cs1 Sn3 109.451(7) 7 33_545 ?
Sn3 Cs1 Sn3 42.062(13) 7 33_545 ?
Sn3 Cs1 Sn3 137.939(13) 31_545 33_545 ?
Sn1 Cs1 Sn3 70.540(7) 7 9 ?
Sn1 Cs1 Sn3 109.459(7) 31_545 9 ?
Sn2 Cs1 Sn3 109.453(7) 31_545 9 ?
Sn2 Cs1 Sn3 70.548(7) 7 9 ?
Sn3 Cs1 Sn3 137.938(13) 7 9 ?
Sn3 Cs1 Sn3 42.061(13) 31_545 9 ?
Sn3 Cs1 Sn3 180.0 33_545 9 ?
Sn1 Cs1 Sn6 107.343(15) 7 31_545 ?
Sn1 Cs1 Sn6 72.660(15) 31_545 31_545 ?
Sn2 Cs1 Sn6 42.234(12) 31_545 31_545 ?
Sn2 Cs1 Sn6 137.767(12) 7 31_545 ?
Sn3 Cs1 Sn6 137.743(12) 7 31_545 ?
Sn3 Cs1 Sn6 42.260(12) 31_545 31_545 ?
Sn3 Cs1 Sn6 109.805(11) 33_545 31_545 ?
Sn3 Cs1 Sn6 70.197(11) 9 31_545 ?
Sn1 Cs1 Sn4 42.310(12) 7 7 ?
Sn1 Cs1 Sn4 137.692(11) 31_545 7 ?
Sn2 Cs1 Sn4 107.259(15) 31_545 7 ?
Sn2 Cs1 Sn4 72.744(15) 7 7 ?
Sn3 Cs1 Sn4 42.239(12) 7 7 ?
Sn3 Cs1 Sn4 137.763(12) 31_545 7 ?
Sn3 Cs1 Sn4 70.156(11) 33_545 7 ?
Sn3 Cs1 Sn4 109.846(11) 9 7 ?
Sn6 Cs1 Sn4 107.052(12) 31_545 7 ?
Sn1 Cs1 Sn6 107.344(15) 7 33_545 ?
Sn1 Cs1 Sn6 72.659(15) 31_545 33_545 ?
Sn2 Cs1 Sn6 42.235(12) 31_545 33_545 ?
Sn2 Cs1 Sn6 137.767(12) 7 33_545 ?
Sn3 Cs1 Sn6 70.196(11) 7 33_545 ?
Sn3 Cs1 Sn6 109.807(11) 31_545 33_545 ?
Sn3 Cs1 Sn6 42.259(12) 33_545 33_545 ?
Sn3 Cs1 Sn6 137.745(12) 9 33_545 ?
Sn6 Cs1 Sn6 70.616(17) 31_545 33_545 ?
Sn4 Cs1 Sn6 67.951(11) 7 33_545 ?
Sn1 Cs1 Sn4 42.310(12) 7 9 ?
Sn1 Cs1 Sn4 137.692(12) 31_545 9 ?
Sn2 Cs1 Sn4 107.260(15) 31_545 9 ?
Sn2 Cs1 Sn4 72.743(15) 7 9 ?
Sn3 Cs1 Sn4 109.846(11) 7 9 ?
Sn3 Cs1 Sn4 70.155(11) 31_545 9 ?
Sn3 Cs1 Sn4 137.765(12) 33_545 9 ?
Sn3 Cs1 Sn4 42.238(12) 9 9 ?
Sn6 Cs1 Sn4 67.951(11) 31_545 9 ?
Sn4 Cs1 Sn4 70.684(17) 7 9 ?
Sn6 Cs1 Sn4 107.054(12) 33_545 9 ?
Sn7 Cs2 Sn3 134.349(19) . 33_445 ?
Sn7 Cs2 Sn3 134.349(19) . 32 ?
Sn3 Cs2 Sn3 76.53(3) 33_445 32 ?
Sn7 Cs2 Sn3 134.349(19) . 31_545 ?
Sn3 Cs2 Sn3 76.53(3) 33_445 31_545 ?
Sn3 Cs2 Sn3 76.53(3) 32 31_545 ?
Sn7 Cs2 Sn3 134.357(19) . 8_445 ?
Sn3 Cs2 Sn3 41.895(13) 33_445 8_445 ?
Sn3 Cs2 Sn3 91.29(4) 32 8_445 ?
Sn3 Cs2 Sn3 41.897(13) 31_545 8_445 ?
Sn7 Cs2 Sn3 134.357(19) . 9 ?
Sn3 Cs2 Sn3 91.29(4) 33_445 9 ?
Sn3 Cs2 Sn3 41.895(13) 32 9 ?
Sn3 Cs2 Sn3 41.897(13) 31_545 9 ?
Sn3 Cs2 Sn3 76.52(3) 8_445 9 ?
Sn7 Cs2 Sn3 134.356(19) . 7_455 ?
Sn3 Cs2 Sn3 41.897(13) 33_445 7_455 ?
Sn3 Cs2 Sn3 41.897(13) 32 7_455 ?
Sn3 Cs2 Sn3 91.29(4) 31_545 7_455 ?
Sn3 Cs2 Sn3 76.52(3) 8_445 7_455 ?
Sn3 Cs2 Sn3 76.52(3) 9 7_455 ?
Sn7 Cs2 Sn4 95.28(2) . 8_445 ?
Sn3 Cs2 Sn4 65.139(12) 33_445 8_445 ?
Sn3 Cs2 Sn4 130.37(4) 32 8_445 ?
Sn3 Cs2 Sn4 65.141(12) 31_545 8_445 ?
Sn3 Cs2 Sn4 39.073(13) 8_445 8_445 ?
Sn3 Cs2 Sn4 106.95(2) 9 8_445 ?
Sn3 Cs2 Sn4 106.95(2) 7_455 8_445 ?
Sn7 Cs2 Sn4 95.28(2) . 9 ?
Sn3 Cs2 Sn4 130.37(4) 33_445 9 ?
Sn3 Cs2 Sn4 65.139(12) 32 9 ?
Sn3 Cs2 Sn4 65.140(12) 31_545 9 ?
Sn3 Cs2 Sn4 106.95(2) 8_445 9 ?
Sn3 Cs2 Sn4 39.073(13) 9 9 ?
Sn3 Cs2 Sn4 106.95(2) 7_455 9 ?
Sn4 Cs2 Sn4 119.163(7) 8_445 9 ?
Sn7 Cs2 Sn4 95.28(2) . 7_455 ?
Sn3 Cs2 Sn4 65.141(12) 33_445 7_455 ?
Sn3 Cs2 Sn4 65.141(12) 32 7_455 ?
Sn3 Cs2 Sn4 130.37(4) 31_545 7_455 ?
Sn3 Cs2 Sn4 106.95(2) 8_445 7_455 ?
Sn3 Cs2 Sn4 106.95(2) 9 7_455 ?
Sn3 Cs2 Sn4 39.072(13) 7_455 7_455 ?
Sn4 Cs2 Sn4 119.161(7) 8_445 7_455 ?
Sn4 Cs2 Sn4 119.161(7) 9 7_455 ?
Sn7 Cs2 Sn6 95.27(2) . 33_445 ?
Sn3 Cs2 Sn6 39.079(13) 33_445 33_445 ?
Sn3 Cs2 Sn6 106.97(2) 32 33_445 ?
Sn3 Cs2 Sn6 106.97(2) 31_545 33_445 ?
Sn3 Cs2 Sn6 65.151(12) 8_445 33_445 ?
Sn3 Cs2 Sn6 130.37(4) 9 33_445 ?
Sn3 Cs2 Sn6 65.153(12) 7_455 33_445 ?
Sn4 Cs2 Sn6 59.718(2) 8_445 33_445 ?
Sn4 Cs2 Sn6 169.45(4) 9 33_445 ?
Sn4 Cs2 Sn6 59.721(3) 7_455 33_445 ?
Sn7 Cs2 Sn6 95.27(2) . 32 ?
Sn3 Cs2 Sn6 106.97(2) 33_445 32 ?
Sn3 Cs2 Sn6 39.079(13) 32 32 ?
Sn3 Cs2 Sn6 106.97(2) 31_545 32 ?
Sn3 Cs2 Sn6 130.37(4) 8_445 32 ?
Sn3 Cs2 Sn6 65.151(12) 9 32 ?
Sn3 Cs2 Sn6 65.152(12) 7_455 32 ?
Sn4 Cs2 Sn6 169.45(4) 8_445 32 ?
Sn4 Cs2 Sn6 59.718(2) 9 32 ?
Sn4 Cs2 Sn6 59.721(2) 7_455 32 ?
Sn6 Cs2 Sn6 119.168(7) 33_445 32 ?
Sn8 Na1 Sn5 106.86(17) 21 . ?
Sn8 Na1 Sn5 106.86(17) 21 22_665 ?
Sn5 Na1 Sn5 95.85(18) . 22_665 ?
Sn8 Na1 Sn8 72.28(16) 21 3_665 ?
Sn5 Na1 Sn8 131.58(10) . 3_665 ?
Sn5 Na1 Sn8 131.58(10) 22_665 3_665 ?
Sn8 Na1 Sn7 123.8(2) 21 13_554 ?
Sn5 Na1 Sn7 109.89(17) . 13_554 ?
Sn5 Na1 Sn7 109.89(17) 22_665 13_554 ?
Sn8 Na1 Sn7 51.56(12) 3_665 13_554 ?
Sn8 Na1 Na2 103.2(2) 21 2 ?
Sn5 Na1 Na2 60.74(16) . 2 ?
Sn5 Na1 Na2 146.4(3) 22_665 2 ?
Sn8 Na1 Na2 72.2(2) 3_665 2 ?
Sn7 Na1 Na2 62.93(19) 13_554 2 ?
Sn8 Na1 Na2 103.2(2) 21 3_665 ?
Sn5 Na1 Na2 146.4(3) . 3_665 ?
Sn5 Na1 Na2 60.74(16) 22_665 3_665 ?
Sn8 Na1 Na2 72.2(2) 3_665 3_665 ?
Sn7 Na1 Na2 62.92(19) 13_554 3_665 ?
Na2 Na1 Na2 125.7(4) 2 3_665 ?
Sn8 Na1 Na51 53.8(3) 21 21 ?
Sn5 Na1 Na51 55.6(3) . 21 ?
Sn5 Na1 Na51 123.1(3) 22_665 21 ?
Sn8 Na1 Na51 96.1(3) 3_665 21 ?
Sn7 Na1 Na51 125.4(3) 13_554 21 ?
Na2 Na1 Na51 65.7(3) 2 21 ?
Na2 Na1 Na51 156.9(4) 3_665 21 ?
Sn8 Na1 Na51 53.8(3) 21 20_665 ?
Sn5 Na1 Na51 123.1(3) . 20_665 ?
Sn5 Na1 Na51 55.6(3) 22_665 20_665 ?
Sn8 Na1 Na51 96.1(3) 3_665 20_665 ?
Sn7 Na1 Na51 125.4(3) 13_554 20_665 ?
Na2 Na1 Na51 156.9(4) 2 20_665 ?
Na2 Na1 Na51 65.7(3) 3_665 20_665 ?
Na51 Na1 Na51 96.9(6) 21 20_665 ?
Sn8 Na1 Na5 58.7(3) 21 21 ?
Sn5 Na1 Na5 54.2(3) . 21 ?
Sn5 Na1 Na5 130.6(3) 22_665 21 ?
Sn8 Na1 Na5 91.6(3) 3_665 21 ?
Sn7 Na1 Na5 116.8(2) 13_554 21 ?
Na2 Na1 Na5 57.0(3) 2 21 ?
Na2 Na1 Na5 159.4(4) 3_665 21 ?
Na51 Na1 Na5 8.7(2) 21 21 ?
Na51 Na1 Na5 104.9(4) 20_665 21 ?
Sn8 Na1 Na5 58.7(3) 21 20_665 ?
Sn5 Na1 Na5 130.6(3) . 20_665 ?
Sn5 Na1 Na5 54.2(3) 22_665 20_665 ?
Sn8 Na1 Na5 91.6(3) 3_665 20_665 ?
Sn7 Na1 Na5 116.8(2) 13_554 20_665 ?
Na2 Na1 Na5 159.4(4) 2 20_665 ?
Na2 Na1 Na5 57.0(3) 3_665 20_665 ?
Na51 Na1 Na5 104.9(4) 21 20_665 ?
Na51 Na1 Na5 8.7(2) 20_665 20_665 ?
Na5 Na1 Na5 112.6(5) 21 20_665 ?
Sn8 Na1 Cs4 61.01(15) 21 25 ?
Sn5 Na1 Cs4 67.18(13) . 25 ?
Sn5 Na1 Cs4 67.18(13) 22_665 25 ?
Sn8 Na1 Cs4 133.3(2) 3_665 25 ?
Sn7 Na1 Cs4 175.2(2) 13_554 25 ?
Na2 Na1 Cs4 117.13(19) 2 25 ?
Na2 Na1 Cs4 117.13(19) 3_665 25 ?
Na51 Na1 Cs4 56.7(3) 21 25 ?
Na51 Na1 Cs4 56.7(3) 20_665 25 ?
Na5 Na1 Cs4 65.0(2) 21 25 ?
Na5 Na1 Cs4 65.0(2) 20_665 25 ?
Sn10 Na2 Sn9 78.9(5) . 2_545 ?
Sn10 Na2 Sn5 114.1(3) . 3 ?
Sn9 Na2 Sn5 130.6(2) 2_545 3 ?
Sn10 Na2 Sn5 114.1(3) . 24 ?
Sn9 Na2 Sn5 130.6(2) 2_545 24 ?
Sn5 Na2 Sn5 89.2(2) 3 24 ?
Sn10 Na2 Na1 116.0(2) . 3 ?
Sn9 Na2 Na1 75.3(3) 2_545 3 ?
Sn5 Na2 Na1 55.85(13) 3 3 ?
Sn5 Na2 Na1 127.2(3) 24 3 ?
Sn10 Na2 Na1 116.0(2) . 2_655 ?
Sn9 Na2 Na1 75.3(3) 2_545 2_655 ?
Sn5 Na2 Na1 127.2(3) 3 2_655 ?
Sn5 Na2 Na1 55.85(13) 24 2_655 ?
Na1 Na2 Na1 112.3(4) 3 2_655 ?
Sn10 Na2 Na5 60.5(3) . 20 ?
Sn9 Na2 Na5 100.6(4) 2_545 20 ?
Sn5 Na2 Na5 57.2(3) 3 20 ?
Sn5 Na2 Na5 127.8(4) 24 20 ?
Na1 Na2 Na5 68.4(3) 3 20 ?
Na1 Na2 Na5 175.3(5) 2_655 20 ?
Sn10 Na2 Na5 60.5(3) . 21 ?
Sn9 Na2 Na5 100.6(4) 2_545 21 ?
Sn5 Na2 Na5 127.8(4) 3 21 ?
Sn5 Na2 Na5 57.2(3) 24 21 ?
Na1 Na2 Na5 175.3(5) 3 21 ?
Na1 Na2 Na5 68.4(3) 2_655 21 ?
Na5 Na2 Na5 110.6(5) 20 21 ?
Sn10 Na2 Sn7 128.8(3) . 13_544 ?
Sn9 Na2 Sn7 49.9(5) 2_545 13_544 ?
Sn5 Na2 Sn7 101.5(2) 3 13_544 ?
Sn5 Na2 Sn7 101.5(2) 24 13_544 ?
Na1 Na2 Sn7 57.1(2) 3 13_544 ?
Na1 Na2 Sn7 57.1(2) 2_655 13_544 ?
Na5 Na2 Sn7 122.1(3) 20 13_544 ?
Na5 Na2 Sn7 122.1(3) 21 13_544 ?
Sn10 Na2 Sn11 49.75(19) . . ?
Sn9 Na2 Sn11 128.6(5) 2_545 . ?
Sn5 Na2 Sn11 79.6(2) 3 . ?
Sn5 Na2 Sn11 79.6(2) 24 . ?
Na1 Na2 Sn11 123.07(19) 3 . ?
Na1 Na2 Sn11 123.07(19) 2_655 . ?
Na5 Na2 Sn11 57.6(3) 20 . ?
Na5 Na2 Sn11 57.6(3) 21 . ?
Sn7 Na2 Sn11 178.5(3) 13_544 . ?
Sn10 Na2 Cs3 67.7(2) . . ?
Sn9 Na2 Cs3 146.5(6) 2_545 . ?
Sn5 Na2 Cs3 67.39(17) 3 . ?
Sn5 Na2 Cs3 67.39(17) 24 . ?
Na1 Na2 Cs3 119.0(2) 3 . ?
Na1 Na2 Cs3 119.0(2) 2_655 . ?
Na5 Na2 Cs3 63.2(3) 20 . ?
Na5 Na2 Cs3 63.2(3) 21 . ?
Sn7 Na2 Cs3 163.5(3) 13_544 . ?
Sn11 Na2 Cs3 17.93(10) . . ?
Sn11 Cs3 Sn1 180.0 . . ?
Sn11 Cs3 Sn4 134.69(4) . . ?
Sn1 Cs3 Sn4 45.31(4) . . ?
Sn11 Cs3 Sn4 134.69(4) . 3 ?
Sn1 Cs3 Sn4 45.31(4) . 3 ?
Sn4 Cs3 Sn4 76.00(6) . 3 ?
Sn11 Cs3 Sn4 134.69(4) . 2 ?
Sn1 Cs3 Sn4 45.31(4) . 2 ?
Sn4 Cs3 Sn4 76.00(6) . 2 ?
Sn4 Cs3 Sn4 76.00(6) 3 2 ?
Sn11 Cs3 Na2 70.75(16) . 3 ?
Sn1 Cs3 Na2 109.25(16) . 3 ?
Sn4 Cs3 Na2 124.57(11) . 3 ?
Sn4 Cs3 Na2 63.94(16) 3 3 ?
Sn4 Cs3 Na2 124.57(11) 2 3 ?
Sn11 Cs3 Na2 70.75(16) . 2 ?
Sn1 Cs3 Na2 109.25(16) . 2 ?
Sn4 Cs3 Na2 124.57(11) . 2 ?
Sn4 Cs3 Na2 124.57(11) 3 2 ?
Sn4 Cs3 Na2 63.94(16) 2 2 ?
Na2 Cs3 Na2 109.69(16) 3 2 ?
Sn11 Cs3 Na2 70.75(16) . . ?
Sn1 Cs3 Na2 109.25(16) . . ?
Sn4 Cs3 Na2 63.95(16) . . ?
Sn4 Cs3 Na2 124.57(11) 3 . ?
Sn4 Cs3 Na2 124.57(11) 2 . ?
Na2 Cs3 Na2 109.69(16) 3 . ?
Na2 Cs3 Na2 109.69(16) 2 . ?
Sn11 Cs3 Sn10 25.55(4) . 3 ?
Sn1 Cs3 Sn10 154.45(4) . 3 ?
Sn4 Cs3 Sn10 141.98(3) . 3 ?
Sn4 Cs3 Sn10 109.14(4) 3 3 ?
Sn4 Cs3 Sn10 141.98(3) 2 3 ?
Na2 Cs3 Sn10 45.20(16) 3 3 ?
Na2 Cs3 Sn10 84.61(16) 2 3 ?
Na2 Cs3 Sn10 84.61(16) . 3 ?
Sn11 Cs3 Sn10 25.55(4) . 2 ?
Sn1 Cs3 Sn10 154.45(4) . 2 ?
Sn4 Cs3 Sn10 141.98(3) . 2 ?
Sn4 Cs3 Sn10 141.98(3) 3 2 ?
Sn4 Cs3 Sn10 109.14(4) 2 2 ?
Na2 Cs3 Sn10 84.61(16) 3 2 ?
Na2 Cs3 Sn10 45.20(16) 2 2 ?
Na2 Cs3 Sn10 84.61(16) . 2 ?
Sn10 Cs3 Sn10 43.86(7) 3 2 ?
Sn11 Cs3 Sn10 25.55(4) . . ?
Sn1 Cs3 Sn10 154.45(4) . . ?
Sn4 Cs3 Sn10 109.14(4) . . ?
Sn4 Cs3 Sn10 141.98(3) 3 . ?
Sn4 Cs3 Sn10 141.98(3) 2 . ?
Na2 Cs3 Sn10 84.61(16) 3 . ?
Na2 Cs3 Sn10 84.61(16) 2 . ?
Na2 Cs3 Sn10 45.20(16) . . ?
Sn10 Cs3 Sn10 43.86(7) 3 . ?
Sn10 Cs3 Sn10 43.86(7) 2 . ?
Sn11 Cs3 Na5 60.6(3) . 20 ?
Sn1 Cs3 Na5 119.4(3) . 20 ?
Sn4 Cs3 Na5 92.0(2) . 20 ?
Sn4 Cs3 Na5 92.0(2) 3 20 ?
Sn4 Cs3 Na5 164.7(3) 2 20 ?
Na2 Cs3 Na5 55.04(7) 3 20 ?
Na2 Cs3 Na5 131.4(3) 2 20 ?
Na2 Cs3 Na5 55.03(7) . 20 ?
Sn10 Cs3 Na5 50.9(2) 3 20 ?
Sn10 Cs3 Na5 86.2(3) 2 20 ?
Sn10 Cs3 Na5 50.9(2) . 20 ?
Sn2 Cs4 Na51 119.4(3) . 8_445 ?
Sn2 Cs4 Na51 119.4(3) . 9 ?
Na51 Cs4 Na51 97.9(4) 8_445 9 ?
Sn2 Cs4 Na51 119.4(3) . 7_455 ?
Na51 Cs4 Na51 97.9(4) 8_445 7_455 ?
Na51 Cs4 Na51 97.9(4) 9 7_455 ?
Sn2 Cs4 Sn9 153.6(4) . 9 ?
Na51 Cs4 Sn9 34.1(5) 8_445 9 ?
Na51 Cs4 Sn9 75.7(4) 9 9 ?
Na51 Cs4 Sn9 75.7(4) 7_455 9 ?
Sn2 Cs4 Sn9 153.6(4) . 7_455 ?
Na51 Cs4 Sn9 75.7(4) 8_445 7_455 ?
Na51 Cs4 Sn9 34.1(5) 9 7_455 ?
Na51 Cs4 Sn9 75.7(4) 7_455 7_455 ?
Sn9 Cs4 Sn9 45.4(7) 9 7_455 ?
Sn2 Cs4 Sn9 153.6(4) . 8_445 ?
Na51 Cs4 Sn9 75.7(4) 8_445 8_445 ?
Na51 Cs4 Sn9 75.7(4) 9 8_445 ?
Na51 Cs4 Sn9 34.1(5) 7_455 8_445 ?
Sn9 Cs4 Sn9 45.4(7) 9 8_445 ?
Sn9 Cs4 Sn9 45.4(7) 7_455 8_445 ?
Sn2 Cs4 Sn8 152.70(5) . 9 ?
Na51 Cs4 Sn8 50.5(3) 8_445 9 ?
Na51 Cs4 Sn8 50.5(3) 9 9 ?
Na51 Cs4 Sn8 87.9(3) 7_455 9 ?
Sn9 Cs4 Sn8 26.13(19) 9 9 ?
Sn9 Cs4 Sn8 26.13(19) 7_455 9 ?
Sn9 Cs4 Sn8 53.7(4) 8_445 9 ?
Sn2 Cs4 Sn8 152.70(5) . 8_445 ?
Na51 Cs4 Sn8 50.5(3) 8_445 8_445 ?
Na51 Cs4 Sn8 87.9(3) 9 8_445 ?
Na51 Cs4 Sn8 50.5(3) 7_455 8_445 ?
Sn9 Cs4 Sn8 26.13(19) 9 8_445 ?
Sn9 Cs4 Sn8 53.7(4) 7_455 8_445 ?
Sn9 Cs4 Sn8 26.13(19) 8_445 8_445 ?
Sn8 Cs4 Sn8 46.80(8) 9 8_445 ?
Sn2 Cs4 Sn8 152.70(5) . 7_455 ?
Na51 Cs4 Sn8 87.9(3) 8_445 7_455 ?
Na51 Cs4 Sn8 50.5(3) 9 7_455 ?
Na51 Cs4 Sn8 50.5(3) 7_455 7_455 ?
Sn9 Cs4 Sn8 53.7(4) 9 7_455 ?
Sn9 Cs4 Sn8 26.13(19) 7_455 7_455 ?
Sn9 Cs4 Sn8 26.13(19) 8_445 7_455 ?
Sn8 Cs4 Sn8 46.80(8) 9 7_455 ?
Sn8 Cs4 Sn8 46.80(8) 8_445 7_455 ?
Sn2 Cs4 Sn6 45.51(6) . 3 ?
Na51 Cs4 Sn6 91.9(2) 8_445 3 ?
Na51 Cs4 Sn6 165.0(3) 9 3 ?
Na51 Cs4 Sn6 91.9(2) 7_455 3 ?
Sn9 Cs4 Sn6 117.9(3) 9 3 ?
Sn9 Cs4 Sn6 160.9(4) 7_455 3 ?
Sn9 Cs4 Sn6 117.9(3) 8_445 3 ?
Sn8 Cs4 Sn6 141.84(5) 9 3 ?
Sn8 Cs4 Sn6 107.19(4) 8_445 3 ?
Sn8 Cs4 Sn6 141.84(5) 7_455 3 ?
Sn2 Cs4 Sn6 45.51(6) . 2 ?
Na51 Cs4 Sn6 165.0(3) 8_445 2 ?
Na51 Cs4 Sn6 91.9(2) 9 2 ?
Na51 Cs4 Sn6 91.9(2) 7_455 2 ?
Sn9 Cs4 Sn6 160.9(4) 9 2 ?
Sn9 Cs4 Sn6 117.9(3) 7_455 2 ?
Sn9 Cs4 Sn6 117.9(3) 8_445 2 ?
Sn8 Cs4 Sn6 141.84(5) 9 2 ?
Sn8 Cs4 Sn6 141.84(5) 8_445 2 ?
Sn8 Cs4 Sn6 107.19(4) 7_455 2 ?
Sn6 Cs4 Sn6 76.31(10) 3 2 ?
Na51 Na5 Sn10 148(4) . . ?
Na51 Na5 Sn9 44(3) . 2_545 ?
Sn10 Na5 Sn9 104.2(9) . 2_545 ?
Na51 Na5 Sn10 148(2) . 20 ?
Sn10 Na5 Sn10 28.39(15) . 20 ?
Sn9 Na5 Sn10 114.0(8) 2_545 20 ?
Na51 Na5 Sn10 148(2) . 21 ?
Sn10 Na5 Sn10 28.39(15) . 21 ?
Sn9 Na5 Sn10 114.0(8) 2_545 21 ?
Sn10 Na5 Sn10 51.2(2) 20 21 ?
Na51 Na5 Sn5 75(3) . 5 ?
Sn10 Na5 Sn5 131.9(6) . 5 ?
Sn9 Na5 Sn5 114.8(6) 2_545 5 ?
Sn10 Na5 Sn5 106.2(4) 20 5 ?
Sn10 Na5 Sn5 131.2(6) 21 5 ?
Na51 Na5 Sn5 75(3) . 20 ?
Sn10 Na5 Sn5 131.9(6) . 20 ?
Sn9 Na5 Sn5 114.8(6) 2_545 20 ?
Sn10 Na5 Sn5 131.2(6) 20 20 ?
Sn10 Na5 Sn5 106.2(4) 21 20 ?
Sn5 Na5 Sn5 52.1(3) 5 20 ?
Na51 Na5 Sn11 155(3) . 19 ?
Sn10 Na5 Sn11 56.3(4) . 19 ?
Sn9 Na5 Sn11 160.4(9) 2_545 19 ?
Sn10 Na5 Sn11 49.2(2) 20 19 ?
Sn10 Na5 Sn11 49.2(2) 21 19 ?
Sn5 Na5 Sn11 82.6(5) 5 19 ?
Sn5 Na5 Sn11 82.6(5) 20 19 ?
Na51 Na5 Sn8 43(2) . . ?
Sn10 Na5 Sn8 109.1(6) . . ?
Sn9 Na5 Sn8 25.24(19) 2_545 . ?
Sn10 Na5 Sn8 129.4(6) 20 . ?
Sn10 Na5 Sn8 106.2(4) 21 . ?
Sn5 Na5 Sn8 118.2(4) 5 . ?
Sn5 Na5 Sn8 96.3(3) 20 . ?
Sn11 Na5 Sn8 152.8(2) 19 . ?
Na51 Na5 Sn8 43(2) . 2_545 ?
Sn10 Na5 Sn8 109.1(6) . 2_545 ?
Sn9 Na5 Sn8 25.24(19) 2_545 2_545 ?
Sn10 Na5 Sn8 106.2(4) 20 2_545 ?
Sn10 Na5 Sn8 129.4(6) 21 2_545 ?
Sn5 Na5 Sn8 96.3(3) 5 2_545 ?
Sn5 Na5 Sn8 118.2(4) 20 2_545 ?
Sn11 Na5 Sn8 152.8(2) 19 2_545 ?
Sn8 Na5 Sn8 48.7(3) . 2_545 ?
Na51 Na5 Na2 113.1(10) . 20 ?
Sn10 Na5 Na2 79.0(3) . 20 ?
Sn9 Na5 Na2 118.1(3) 2_545 20 ?
Sn10 Na5 Na2 50.6(2) 20 20 ?
Sn10 Na5 Na2 97.2(4) 21 20 ?
Sn5 Na5 Na2 58.6(3) 5 20 ?
Sn5 Na5 Na2 104.6(5) 20 20 ?
Sn11 Na5 Na2 62.0(3) 19 20 ?
Sn8 Na5 Na2 142.8(4) . 20 ?
Sn8 Na5 Na2 94.1(2) 2_545 20 ?
Na51 Na5 Na2 113.1(10) . 21 ?
Sn10 Na5 Na2 79.0(3) . 21 ?
Sn9 Na5 Na2 118.1(3) 2_545 21 ?
Sn10 Na5 Na2 97.2(4) 20 21 ?
Sn10 Na5 Na2 50.6(2) 21 21 ?
Sn5 Na5 Na2 104.6(5) 5 21 ?
Sn5 Na5 Na2 58.6(3) 20 21 ?
Sn11 Na5 Na2 62.0(3) 19 21 ?
Sn8 Na5 Na2 94.1(2) . 21 ?
Sn8 Na5 Na2 142.8(4) 2_545 21 ?
Na2 Na5 Na2 123.0(6) 20 21 ?
Na5 Na51 Sn9 124(3) . 2_545 ?
Na5 Na51 Sn10 25(3) . . ?
Sn9 Na51 Sn10 98.5(9) 2_545 . ?
Na5 Na51 Sn8 128(3) . . ?
Sn9 Na51 Sn8 29.9(3) 2_545 . ?
Sn10 Na51 Sn8 107.1(5) . . ?
Na5 Na51 Sn8 128(3) . 2_545 ?
Sn9 Na51 Sn8 29.9(3) 2_545 2_545 ?
Sn10 Na51 Sn8 107.1(5) . 2_545 ?
Sn8 Na51 Sn8 56.0(3) . 2_545 ?
Na5 Na51 Sn5 93(3) . 5 ?
Sn9 Na51 Sn5 135.0(8) 2_545 5 ?
Sn10 Na51 Sn5 115.6(5) . 5 ?
Sn8 Na51 Sn5 137.3(6) . 5 ?
Sn8 Na51 Sn5 108.0(3) 2_545 5 ?
Na5 Na51 Sn5 93(3) . 20 ?
Sn9 Na51 Sn5 135.0(8) 2_545 20 ?
Sn10 Na51 Sn5 115.6(5) . 20 ?
Sn8 Na51 Sn5 108.0(3) . 20 ?
Sn8 Na51 Sn5 137.3(6) 2_545 20 ?
Sn5 Na51 Sn5 53.9(3) 5 20 ?
Na5 Na51 Na4 163(3) . 13_544 ?
Sn9 Na51 Na4 73.3(9) 2_545 13_544 ?
Sn10 Na51 Na4 171.8(6) . 13_544 ?
Sn8 Na51 Na4 65.8(3) . 13_544 ?
Sn8 Na51 Na4 65.8(3) 2_545 13_544 ?
Sn5 Na51 Na4 71.5(4) 5 13_544 ?
Sn5 Na51 Na4 71.5(4) 20 13_544 ?
Na5 Na51 Cs4 163(3) . 13_544 ?
Sn9 Na51 Cs4 73.3(9) 2_545 13_544 ?
Sn10 Na51 Cs4 171.8(6) . 13_544 ?
Sn8 Na51 Cs4 65.8(3) . 13_544 ?
Sn8 Na51 Cs4 65.8(3) 2_545 13_544 ?
Sn5 Na51 Cs4 71.5(4) 5 13_544 ?
Sn5 Na51 Cs4 71.5(4) 20 13_544 ?
Na4 Na51 Cs4 0.00(16) 13_544 13_544 ?
Na5 Na51 Na1 112.3(6) . 21_545 ?
Sn9 Na51 Na1 85.2(4) 2_545 21_545 ?
Sn10 Na51 Na1 114.1(3) . 21_545 ?
Sn8 Na51 Na1 106.8(5) . 21_545 ?
Sn8 Na51 Na1 55.39(18) 2_545 21_545 ?
Sn5 Na51 Na1 55.11(19) 5 21_545 ?
Sn5 Na51 Na1 104.8(5) 20 21_545 ?
Na4 Na51 Na1 66.0(3) 13_544 21_545 ?
Cs4 Na51 Na1 66.0(3) 13_544 21_545 ?
Na5 Na51 Na1 112.3(6) . 20 ?
Sn9 Na51 Na1 85.2(5) 2_545 20 ?
Sn10 Na51 Na1 114.1(3) . 20 ?
Sn8 Na51 Na1 55.39(18) . 20 ?
Sn8 Na51 Na1 106.8(5) 2_545 20 ?
Sn5 Na51 Na1 104.8(5) 5 20 ?
Sn5 Na51 Na1 55.11(19) 20 20 ?
Na4 Na51 Na1 66.0(3) 13_544 20 ?
Cs4 Na51 Na1 66.0(3) 13_544 20 ?
Na1 Na51 Na1 131.8(6) 21_545 20 ?
Na5 Na51 Na2 58.0(9) . 20 ?
Sn9 Na51 Na2 120.1(4) 2_545 20 ?
Sn10 Na51 Na2 68.1(3) . 20 ?
Sn8 Na51 Na2 150.0(5) . 20 ?
Sn8 Na51 Na2 96.01(18) 2_545 20 ?
Sn5 Na51 Na2 56.1(2) 5 20 ?
Sn5 Na51 Na2 100.2(5) 20 20 ?
Na4 Na51 Na2 115.7(3) 13_544 20 ?
Cs4 Na51 Na2 115.7(3) 13_544 20 ?
Na1 Na51 Na2 54.76(19) 21_545 20 ?
Na1 Na51 Na2 154.5(6) 20 20 ?

loop_
_geom_bond_atom_site_label_1
_geom_bond_atom_site_label_2
_geom_bond_distance
_geom_bond_site_symmetry_2
_geom_bond_publ_flag
Sn1 Sn4 2.8552(7) 3 ?
Sn1 Sn4 2.8552(7) 2 ?
Sn1 Sn4 2.8552(7) . ?
Sn1 Sn2 2.8848(17) . ?
Sn1 Cs3 3.617(4) . ?
Sn1 Cs1 3.8732(5) 15_554 ?
Sn1 Cs1 3.8733(5) 13_444 ?
Sn1 Cs1 3.8733(5) 14_544 ?
Sn2 Sn6 2.8511(7) . ?
Sn2 Sn6 2.8512(7) 3 ?
Sn2 Sn6 2.8512(7) 2 ?
Sn2 Cs4 3.590(6) . ?
Sn2 Cs1 3.8756(5) 15_554 ?
Sn2 Cs1 3.8757(5) 13_444 ?
Sn2 Cs1 3.8757(5) 14_544 ?
Sn3 Sn3 2.8748(6) 27_445 ?
Sn3 Sn3 2.8748(6) 26 ?
Sn3 Sn4 2.8948(9) . ?
Sn3 Sn6 2.8960(9) . ?
Sn3 Cs1 4.0054(5) 13_444 ?
Sn3 Cs1 4.0055(5) 14_544 ?
Sn3 Cs2 4.0201(13) 31_545 ?
Sn3 Cs2 4.0206(13) 13_544 ?
Sn4 Sn5 2.8812(6) 3 ?
Sn4 Sn5 2.8812(6) 24 ?
Sn4 Cs3 3.785(3) . ?
Sn4 Cs1 4.0284(4) 13_444 ?
Sn4 Cs1 4.0284(4) 14_544 ?
Sn4 Cs2 4.5204(7) 13_544 ?
Sn5 Sn4 2.8813(6) 2 ?
Sn5 Sn6 2.8871(6) 25 ?
Sn5 Sn5 2.9287(9) 24 ?
Sn5 Na1 3.213(5) . ?
Sn5 Na51 3.231(16) 21 ?
Sn5 Na5 3.334(18) 21 ?
Sn5 Na2 3.387(7) 2 ?
Sn5 Cs3 4.0268(11) . ?
Sn5 Cs4 4.0278(16) 25 ?
Sn5 Cs1 4.2376(5) 14_544 ?
Sn6 Sn5 2.8871(6) 10_445 ?
Sn6 Sn5 2.8871(6) 25 ?
Sn6 Cs4 3.769(4) . ?
Sn6 Cs1 4.0283(5) 13_444 ?
Sn6 Cs1 4.0283(5) 14_544 ?
Sn6 Cs2 4.5226(7) 31_545 ?
Sn7 Sn9 2.88(2) 9 ?
Sn7 Sn9 2.88(2) 7_455 ?
Sn7 Sn9 2.88(2) 8_445 ?
Sn7 Sn8 2.904(2) 9 ?
Sn7 Sn8 2.904(2) 8_445 ?
Sn7 Sn8 2.904(2) 7_455 ?
Sn7 Na1 3.369(8) 7_445 ?
Sn7 Na1 3.370(8) 9_455 ?
Sn7 Na1 3.370(8) 8 ?
Sn7 Na2 3.572(11) 8_445 ?
Sn7 Na2 3.572(11) 9 ?
Sn7 Na2 3.572(11) 7_455 ?
Sn8 Sn9 1.663(14) 2_545 ?
Sn8 Sn9 1.663(14) . ?
Sn8 Sn7 2.904(2) 13_544 ?
Sn8 Sn8 2.940(3) 3_655 ?
Sn8 Sn8 2.940(3) 2_545 ?
Sn8 Na51 3.129(16) 3_655 ?
Sn8 Na51 3.129(16) . ?
Sn8 Na1 3.193(8) 20 ?
Sn8 Na1 3.306(7) 2_655 ?
Sn8 Na5 3.568(18) 3_655 ?
Sn8 Na5 3.568(18) . ?
Sn8 Na4 3.701(5) 13_544 ?
Sn9 Sn8 1.663(14) 3_655 ?
Sn9 Na51 2.14(3) 3_655 ?
Sn9 Na5 2.56(3) 3_655 ?
Sn9 Sn9 2.82(5) 3_655 ?
Sn9 Sn9 2.82(5) 2_545 ?
Sn9 Sn7 2.88(2) 13_544 ?
Sn9 Na2 3.20(3) 3_655 ?
Sn9 Cs4 3.65(2) 13_544 ?
Sn9 Na4 3.65(2) 13_544 ?
Sn10 Sn10 1.666(2) 20 ?
Sn10 Sn10 1.666(2) 21 ?
Sn10 Na5 2.409(16) . ?
Sn10 Sn11 2.834(5) . ?
Sn10 Sn10 2.879(4) 3 ?
Sn10 Sn10 2.879(4) 2 ?
Sn10 Sn11 2.924(5) 19 ?
Sn10 Na2 2.956(11) . ?
Sn10 Na51 2.982(18) . ?
Sn10 Na5 3.329(14) 20 ?
Sn10 Na5 3.329(14) 21 ?
Sn10 Cs3 3.854(4) . ?
Sn11 Cs3 1.182(6) . ?
Sn11 Sn10 2.834(5) 3 ?
Sn11 Sn10 2.834(5) 2 ?
Sn11 Sn10 2.924(5) 20 ?
Sn11 Sn10 2.924(5) 21 ?
Sn11 Sn10 2.924(5) 19 ?
Sn11 Na5 3.467(18) 20 ?
Sn11 Na5 3.467(18) 21 ?
Sn11 Na5 3.467(18) 19 ?
Sn11 Na2 3.625(11) . ?
Cs1 Sn1 3.8732(5) 7 ?
Cs1 Sn1 3.8732(5) 31_545 ?
Cs1 Sn2 3.8756(5) 31_545 ?
Cs1 Sn2 3.8758(5) 7 ?
Cs1 Sn3 4.0054(5) 7 ?
Cs1 Sn3 4.0054(5) 31_545 ?
Cs1 Sn3 4.0055(5) 33_545 ?
Cs1 Sn3 4.0055(5) 9 ?
Cs1 Sn6 4.0283(5) 31_545 ?
Cs1 Sn4 4.0283(5) 7 ?
Cs1 Sn6 4.0284(5) 33_545 ?
Cs1 Sn4 4.0284(4) 9 ?
Cs2 Sn3 4.0202(13) 33_445 ?
Cs2 Sn3 4.0202(13) 32 ?
Cs2 Sn3 4.0203(13) 31_545 ?
Cs2 Sn3 4.0207(13) 8_445 ?
Cs2 Sn3 4.0207(13) 9 ?
Cs2 Sn3 4.0208(13) 7_455 ?
Cs2 Sn4 4.5203(7) 8_445 ?
Cs2 Sn4 4.5204(7) 9 ?
Cs2 Sn4 4.5205(7) 7_455 ?
Cs2 Sn6 4.5225(7) 33_445 ?
Cs2 Sn6 4.5225(7) 32 ?
Na1 Sn8 3.193(8) 21 ?
Na1 Sn5 3.213(5) 22_665 ?
Na1 Sn8 3.306(7) 3_665 ?
Na1 Sn7 3.369(8) 13_554 ?
Na1 Na2 3.472(7) 2 ?
Na1 Na2 3.472(7) 3_665 ?
Na1 Na51 3.665(9) 21 ?
Na1 Na51 3.665(9) 20_665 ?
Na1 Na5 3.958(9) 21 ?
Na1 Na5 3.958(9) 20_665 ?
Na1 Cs4 3.976(8) 25 ?
Na2 Sn9 3.20(3) 2_545 ?
Na2 Sn5 3.388(7) 3 ?
Na2 Sn5 3.388(7) 24 ?
Na2 Na1 3.472(7) 3 ?
Na2 Na1 3.472(7) 2_655 ?
Na2 Na5 3.571(11) 20 ?
Na2 Na5 3.571(11) 21 ?
Na2 Sn7 3.572(11) 13_544 ?
Na2 Cs3 3.839(11) . ?
Cs3 Sn4 3.785(3) 3 ?
Cs3 Sn4 3.785(3) 2 ?
Cs3 Na2 3.839(11) 3 ?
Cs3 Na2 3.839(11) 2 ?
Cs3 Sn10 3.854(4) 3 ?
Cs3 Sn10 3.854(4) 2 ?
Cs3 Na5 3.89(2) 20 ?
Cs4 Na51 3.637(18) 8_445 ?
Cs4 Na51 3.637(19) 9 ?
Cs4 Na51 3.637(18) 7_455 ?
Cs4 Sn9 3.65(2) 9 ?
Cs4 Sn9 3.65(2) 7_455 ?
Cs4 Sn9 3.65(2) 8_445 ?
Cs4 Sn8 3.701(5) 9 ?
Cs4 Sn8 3.701(5) 8_445 ?
Cs4 Sn8 3.701(5) 7_455 ?
Cs4 Sn6 3.768(4) 3 ?
Cs4 Sn6 3.768(4) 2 ?
Na5 Na51 0.650(14) . ?
Na5 Sn9 2.56(3) 2_545 ?
Na5 Sn10 3.329(14) 20 ?
Na5 Sn10 3.329(14) 21 ?
Na5 Sn5 3.334(18) 5 ?
Na5 Sn5 3.334(18) 20 ?
Na5 Sn11 3.467(18) 19 ?
Na5 Sn8 3.568(18) 2_545 ?
Na5 Na2 3.571(11) 20 ?
Na5 Na2 3.571(11) 21 ?
Na51 Sn9 2.14(3) 2_545 ?
Na51 Sn8 3.129(16) 2_545 ?
Na51 Sn5 3.231(16) 5 ?
Na51 Sn5 3.231(16) 20 ?
Na51 Na4 3.637(18) 13_544 ?
Na51 Cs4 3.637(18) 13_544 ?
Na51 Na1 3.665(9) 21_545 ?
Na51 Na1 3.665(9) 20 ?
Na51 Na2 3.873(12) 20 ?
